data_2017708
loop_
_publ_author_name
'Meng, Gao-Xiang'
'Yang, He-Lin'
'Cheng, Cui-Xia'
'Huang, Xin-Tang'

_publ_section_title
;
 Two-dimensional networks in 2-methylanilinium picrate and
 2,5-dichloroanilinium picrate
;
_journal_coeditor_code GD3342
_journal_issue 7
_journal_name_full 'Acta Crystallographica Section C'
_journal_page_first o337
_journal_page_last o340
_journal_paper_doi 10.1107/S0108270110020846
_journal_volume 66
_journal_year 2010
_chemical_formula_iupac 'C6 H6 Cl2 N + , C6 H2 N3 O7 -'
_chemical_formula_moiety 'C6 H6 Cl2 N + , C6 H2 N3 O7 -'
_chemical_formula_sum 'C12 H8 Cl2 N4 O7'
_chemical_formula_weight 391.12
_chemical_name_systematic
;
2,5-dichloroanilinium picrate
;
_space_group_IT_number 9
_symmetry_cell_setting monoclinic
_symmetry_space_group_name_Hall 'C -2yc'
_symmetry_space_group_name_H-M 'C 1 c 1'
_atom_sites_solution_hydrogens geom
_atom_sites_solution_primary direct
_atom_sites_solution_secondary difmap
_audit_creation_method SHELXL97
_cell_angle_alpha 90.00
_cell_angle_beta 94.606(7)
_cell_angle_gamma 90.00
_cell_formula_units_Z 4
_cell_length_a 4.3288(18)
_cell_length_b 23.372(10)
_cell_length_c 15.292(6)
_cell_measurement_reflns_used 1754
_cell_measurement_temperature 123(2)
_cell_measurement_theta_max 27.71
_cell_measurement_theta_min 2.24
_cell_volume 1542.1(11)
_computing_cell_refinement 'SMART (Bruker, 2001)'
_computing_data_collection 'SMART (Bruker, 2001)'
_computing_data_reduction 'SAINT-Plus (Bruker, 2001)'
_computing_molecular_graphics 'PLATON (Spek, 2009)'
_computing_publication_material 'PLATON (Spek, 2009)'
_computing_structure_refinement 'SHELXL97 (Sheldrick, 2008)'
_computing_structure_solution 'SHELXS97 (Sheldrick, 2008)'
_diffrn_ambient_temperature 123(2)
_diffrn_measured_fraction_theta_full 0.984
_diffrn_measured_fraction_theta_max 0.984
_diffrn_measurement_device_type 'Bruker SMART APEX CCD area-detector'
_diffrn_measurement_method '0.3\% wide \w exposures'
_diffrn_radiation_monochromator graphite
_diffrn_radiation_source 'fine focus sealed Siemens Mo tube'
_diffrn_radiation_type 'Mo k\a'
_diffrn_radiation_wavelength 0.71073
_diffrn_reflns_av_R_equivalents 0.0658
_diffrn_reflns_av_sigmaI/netI 0.0660
_diffrn_reflns_limit_h_max 5
_diffrn_reflns_limit_h_min -5
_diffrn_reflns_limit_k_max 28
_diffrn_reflns_limit_k_min -22
_diffrn_reflns_limit_l_max 16
_diffrn_reflns_limit_l_min -18
_diffrn_reflns_number 3948
_diffrn_reflns_theta_full 26.00
_diffrn_reflns_theta_max 26.00
_diffrn_reflns_theta_min 2.20
_exptl_absorpt_coefficient_mu 0.468
_exptl_absorpt_correction_T_max 0.9770
_exptl_absorpt_correction_T_min 0.8396
_exptl_absorpt_correction_type multi-scan
_exptl_absorpt_process_details '(SADABS; Sheldrick, 2008)'
_exptl_crystal_colour yellow
_exptl_crystal_density_diffrn 1.685
_exptl_crystal_density_method 'not measured'
_exptl_crystal_description plate
_exptl_crystal_F_000 792
_exptl_crystal_size_max 0.36
_exptl_crystal_size_mid 0.20
_exptl_crystal_size_min 0.05
_refine_diff_density_max 0.372
_refine_diff_density_min -0.260
_refine_ls_abs_structure_details 'Flack (1983), with 1131 Bijvoet pairs'
_refine_ls_abs_structure_Flack 0.00(6)
_refine_ls_extinction_method none
_refine_ls_goodness_of_fit_ref 0.980
_refine_ls_hydrogen_treatment mixed
_refine_ls_matrix_type full
_refine_ls_number_parameters 235
_refine_ls_number_reflns 2666
_refine_ls_number_restraints 2
_refine_ls_restrained_S_all 0.979
_refine_ls_R_factor_all 0.0467
_refine_ls_R_factor_gt 0.0413
_refine_ls_shift/su_max 0.001
_refine_ls_shift/su_mean 0.000
_refine_ls_structure_factor_coef Fsqd
_refine_ls_weighting_details 'calc w = 1/[\s^2^(Fo^2^)+(0.0473P)^2^+0.0000P] where P=(Fo^2^+2Fc^2^)/3'
_refine_ls_weighting_scheme calc
_refine_ls_wR_factor_gt 0.0920
_refine_ls_wR_factor_ref 0.0935
_reflns_number_gt 2362
_reflns_number_total 2666
_reflns_threshold_expression I>2\s(I)
_cod_data_source_file gd3342.cif
_cod_data_source_block II
_cod_original_cell_volume 1542.2(11)
_cod_original_sg_symbol_H-M 'C c'
_cod_database_code 2017708
_cod_database_fobs_code 2017708

loop_
_symmetry_equiv_pos_as_xyz
'x, y, z'
'x, -y, z+1/2'
'x+1/2, y+1/2, z'
'x+1/2, -y+1/2, z+1/2'

loop_
_atom_site_type_symbol
_atom_site_label
_atom_site_fract_x
_atom_site_fract_y
_atom_site_fract_z
_atom_site_U_iso_or_equiv
_atom_site_adp_type
_atom_site_calc_flag
_atom_site_refinement_flags
_atom_site_occupancy
_atom_site_disorder_assembly
_atom_site_disorder_group
C C1 0.9100(8) 0.77700(14) 0.7377(3) 0.0165(8) Uani d . 1 . .
C C2 0.7887(8) 0.74163(15) 0.7997(2) 0.0171(8) Uani d . 1 . .
C C3 0.8303(9) 0.68291(16) 0.7961(3) 0.0225(9) Uani d . 1 . .
H H3 0.7472 0.6590 0.8386 0.027 Uiso calc R 1 . .
C C4 0.9922(9) 0.65911(16) 0.7309(3) 0.0234(9) Uani d . 1 . .
H H4 1.0268 0.6190 0.7290 0.028 Uiso calc R 1 . .
C C5 1.1028(8) 0.69482(16) 0.6684(3) 0.0205(8) Uani d . 1 . .
C C6 1.0656(8) 0.75408(16) 0.6707(2) 0.0184(8) Uani d . 1 . .
H H6 1.1451 0.7779 0.6274 0.022 Uiso calc R 1 . .
C C7 0.3468(7) 0.93006(15) 0.6052(2) 0.0162(8) Uani d . 1 . .
C C8 0.4988(8) 0.93024(16) 0.5244(2) 0.0179(8) Uani d . 1 . .
C C9 0.4983(8) 0.97680(16) 0.4662(2) 0.0200(8) Uani d . 1 . .
H H9 0.5992 0.9738 0.4135 0.024 Uiso calc R 1 . .
C C10 0.3502(8) 1.02692(15) 0.4862(2) 0.0185(8) Uani d . 1 . .
C C11 0.2201(8) 1.03260(16) 0.5655(2) 0.0190(8) Uani d . 1 . .
H H11 0.1316 1.0680 0.5812 0.023 Uiso calc R 1 . .
C C12 0.2203(8) 0.98559(15) 0.6224(2) 0.0179(8) Uani d . 1 . .
Cl Cl1 0.59161(17) 0.77184(4) 0.88212(6) 0.0259(2) Uani d . 1 . .
Cl Cl2 1.29302(19) 0.66517(4) 0.58377(6) 0.0265(2) Uani d . 1 . .
N N1 0.8782(8) 0.83947(13) 0.7437(2) 0.0192(7) Uani d . 1 . .
H H1A 0.682(10) 0.8537(17) 0.713(3) 0.023 Uiso d . 1 . .
H H1B 1.030(9) 0.8585(18) 0.715(3) 0.023 Uiso d . 1 . .
H H1C 0.877(9) 0.8473(16) 0.801(3) 0.023 Uiso d . 1 . .
N N2 0.6617(7) 0.87856(14) 0.4985(2) 0.0234(7) Uani d . 1 . .
N N3 0.3329(8) 1.07506(13) 0.4235(2) 0.0223(7) Uani d . 1 . .
N N4 0.0810(7) 0.99458(13) 0.70586(19) 0.0204(7) Uani d . 1 . .
O O1 0.3370(5) 0.88725(10) 0.65767(17) 0.0219(6) Uani d . 1 . .
O O4 0.4978(6) 1.07395(12) 0.36204(18) 0.0308(7) Uani d . 1 . .
O O5 0.1505(6) 1.11432(12) 0.43352(17) 0.0276(6) Uani d . 1 . .
O O2 0.6101(8) 0.83209(13) 0.5327(2) 0.0437(8) Uani d . 1 . .
O O3 0.8421(7) 0.88452(12) 0.4424(2) 0.0352(8) Uani d . 1 . .
O O6 0.1278(8) 1.04068(13) 0.74530(19) 0.0421(8) Uani d . 1 . .
O O7 -0.0799(6) 0.95665(11) 0.7322(2) 0.0259(6) Uani d . 1 . .

loop_
_atom_site_aniso_label
_atom_site_aniso_U_11
_atom_site_aniso_U_22
_atom_site_aniso_U_33
_atom_site_aniso_U_12
_atom_site_aniso_U_13
_atom_site_aniso_U_23
C1 0.0154(17) 0.0148(17) 0.019(2) 0.0009(14) 0.0010(15) -0.0019(16)
C2 0.0176(19) 0.0198(18) 0.0144(19) -0.0011(15) 0.0042(15) -0.0014(16)
C3 0.028(2) 0.0205(19) 0.019(2) -0.0048(16) 0.0040(17) 0.0078(16)
C4 0.030(2) 0.0153(19) 0.024(2) -0.0020(16) -0.0036(18) 0.0009(17)
C5 0.0207(19) 0.023(2) 0.0175(19) 0.0007(15) 0.0015(15) -0.0013(16)
C6 0.0190(19) 0.0188(19) 0.0174(19) -0.0003(14) 0.0024(15) -0.0006(15)
C7 0.0158(18) 0.0180(18) 0.0148(19) -0.0032(13) 0.0016(14) -0.0003(14)
C8 0.0172(17) 0.021(2) 0.0156(19) 0.0026(15) 0.0022(14) -0.0055(15)
C9 0.0173(18) 0.029(2) 0.0145(19) -0.0021(15) 0.0052(14) -0.0023(15)
C10 0.0218(18) 0.023(2) 0.0118(19) -0.0032(15) 0.0049(15) 0.0013(15)
C11 0.0223(18) 0.0167(19) 0.019(2) 0.0019(14) 0.0051(15) 0.0001(15)
C12 0.0191(17) 0.0206(19) 0.0149(19) -0.0009(14) 0.0068(15) -0.0047(16)
Cl1 0.0299(5) 0.0306(5) 0.0185(5) -0.0030(4) 0.0100(4) -0.0012(4)
Cl2 0.0345(5) 0.0251(5) 0.0205(5) 0.0090(4) 0.0053(4) -0.0037(4)
N1 0.0250(17) 0.0168(16) 0.0166(17) 0.0010(13) 0.0063(14) -0.0003(14)
N2 0.0247(18) 0.0288(19) 0.0167(18) 0.0037(14) 0.0017(14) -0.0037(15)
N3 0.0257(16) 0.0240(17) 0.0177(18) -0.0029(15) 0.0055(14) 0.0016(14)
N4 0.0268(17) 0.0184(17) 0.0177(18) 0.0004(13) 0.0117(14) -0.0001(14)
O1 0.0243(13) 0.0176(14) 0.0244(15) 0.0001(11) 0.0064(11) 0.0026(11)
O4 0.0386(16) 0.0336(16) 0.0229(16) 0.0000(13) 0.0185(13) 0.0046(13)
O5 0.0346(15) 0.0248(15) 0.0245(15) 0.0075(12) 0.0091(12) 0.0076(12)
O2 0.073(2) 0.0257(17) 0.0358(19) 0.0171(15) 0.0269(17) 0.0074(14)
O3 0.0326(15) 0.0337(18) 0.0421(19) 0.0033(13) 0.0206(15) -0.0079(14)
O6 0.075(2) 0.0237(16) 0.0316(19) -0.0165(15) 0.0308(16) -0.0117(13)
O7 0.0295(14) 0.0204(13) 0.0302(15) -0.0026(12) 0.0166(12) 0.0035(13)

loop_
_atom_type_symbol
_atom_type_description
_atom_type_scat_dispersion_real
_atom_type_scat_dispersion_imag
_atom_type_scat_source
C C 0.0033 0.0016 'International Tables Vol C Tables 4.2.6.8 and 6.1.1.4'
H H 0.0000 0.0000 'International Tables Vol C Tables 4.2.6.8 and 6.1.1.4'
N N 0.0061 0.0033 'International Tables Vol C Tables 4.2.6.8 and 6.1.1.4'
O O 0.0106 0.0060 'International Tables Vol C Tables 4.2.6.8 and 6.1.1.4'
Cl Cl 0.1484 0.1585 'International Tables Vol C Tables 4.2.6.8 and 6.1.1.4'

loop_
_geom_angle_atom_site_label_1
_geom_angle_atom_site_label_2
_geom_angle_atom_site_label_3
_geom_angle_site_symmetry_1
_geom_angle_site_symmetry_3
_geom_angle
_geom_angle_publ_flag
C6 C1 C2 . . 120.6(3) ?
C6 C1 N1 . . 119.1(4) ?
C2 C1 N1 . . 120.3(4) ?
C3 C2 C1 . . 120.3(4) ?
C3 C2 Cl1 . . 120.4(3) ?
C1 C2 Cl1 . . 119.3(3) ?
C4 C3 C2 . . 120.2(4) ?
C4 C3 H3 . . 119.9 ?
C2 C3 H3 . . 119.9 ?
C3 C4 C5 . . 118.7(3) ?
C3 C4 H4 . . 120.7 ?
C5 C4 H4 . . 120.7 ?
C4 C5 C6 . . 122.3(4) ?
C4 C5 Cl2 . . 119.1(3) ?
C6 C5 Cl2 . . 118.6(3) ?
C1 C6 C5 . . 118.0(4) ?
C1 C6 H6 . . 121.0 ?
C5 C6 H6 . . 121.0 ?
O1 C7 C12 . . 123.7(3) ?
O1 C7 C8 . . 125.2(3) ?
C12 C7 C8 . . 111.1(3) ?
C9 C8 C7 . . 124.4(3) ?
C9 C8 N2 . . 116.3(3) ?
C7 C8 N2 . . 119.3(3) ?
C10 C9 C8 . . 119.6(3) ?
C10 C9 H9 . . 120.2 ?
C8 C9 H9 . . 120.2 ?
C9 C10 C11 . . 120.3(3) ?
C9 C10 N3 . . 120.2(3) ?
C11 C10 N3 . . 119.6(3) ?
C10 C11 C12 . . 119.3(3) ?
C10 C11 H11 . . 120.4 ?
C12 C11 H11 . . 120.4 ?
C11 C12 C7 . . 125.0(3) ?
C11 C12 N4 . . 116.6(3) ?
C7 C12 N4 . . 118.4(3) ?
C1 N1 H1A . . 113(2) ?
C1 N1 H1B . . 112(3) ?
H1A N1 H1B . . 103(3) ?
C1 N1 H1C . . 106(2) ?
H1A N1 H1C . . 109(3) ?
H1B N1 H1C . . 115(4) ?
O3 N2 O2 . . 123.3(3) ?
O3 N2 C8 . . 116.5(3) ?
O2 N2 C8 . . 120.1(3) ?
O4 N3 O5 . . 122.2(3) ?
O4 N3 C10 . . 118.7(3) ?
O5 N3 C10 . . 119.2(3) ?
O7 N4 O6 . . 123.1(3) ?
O7 N4 C12 . . 118.0(3) ?
O6 N4 C12 . . 118.9(3) ?

loop_
_geom_bond_atom_site_label_1
_geom_bond_atom_site_label_2
_geom_bond_site_symmetry_2
_geom_bond_distance
_geom_bond_publ_flag
C1 C6 . 1.379(5) ?
C1 C2 . 1.392(5) ?
C1 N1 . 1.470(5) ?
C2 C3 . 1.386(5) ?
C2 Cl1 . 1.729(4) ?
C3 C4 . 1.381(6) ?
C3 H3 . 0.9500 ?
C4 C5 . 1.383(5) ?
C4 H4 . 0.9500 ?
C5 C6 . 1.395(5) ?
C5 Cl2 . 1.733(4) ?
C6 H6 . 0.9500 ?
C7 O1 . 1.286(4) ?
C7 C12 . 1.441(5) ?
C7 C8 . 1.446(5) ?
C8 C9 . 1.405(5) ?
C8 N2 . 1.469(5) ?
C9 C10 . 1.381(5) ?
C9 H9 . 0.9500 ?
C10 C11 . 1.384(5) ?
C10 N3 . 1.477(5) ?
C11 C12 . 1.401(5) ?
C11 H11 . 0.9500 ?
C12 N4 . 1.469(5) ?
N1 H1A . 0.99(4) ?
N1 H1B . 0.93(4) ?
N1 H1C . 0.90(4) ?
N2 O3 . 1.213(4) ?
N2 O2 . 1.234(4) ?
N3 O4 . 1.225(4) ?
N3 O5 . 1.228(4) ?
N4 O7 . 1.216(4) ?
N4 O6 . 1.243(4) ?

loop_
_geom_hbond_atom_site_label_D
_geom_hbond_atom_site_label_H
_geom_hbond_atom_site_label_A
_geom_hbond_site_symmetry_A
_geom_hbond_distance_DH
_geom_hbond_distance_HA
_geom_hbond_distance_DA
_geom_hbond_angle_DHA
_geom_hbond_publ_flag
N1 H1A O1 . 0.99(4) 1.83(4) 2.823(4) 174(3) yes
N1 H1B O1 1_655 0.93(4) 1.78(4) 2.709(4) 174(4) yes
N1 H1C O5 2_675 0.90(4) 2.43(4) 3.230(4) 148(3) yes

loop_
_geom_torsion_atom_site_label_1
_geom_torsion_atom_site_label_2
_geom_torsion_atom_site_label_3
_geom_torsion_atom_site_label_4
_geom_torsion_site_symmetry_1
_geom_torsion_site_symmetry_2
_geom_torsion_site_symmetry_3
_geom_torsion_site_symmetry_4
_geom_torsion
_geom_torsion_publ_flag
C6 C1 C2 C3 . . . . 1.7(5) ?
N1 C1 C2 C3 . . . . -177.3(3) ?
C6 C1 C2 Cl1 . . . . -179.4(3) ?
N1 C1 C2 Cl1 . . . . 1.7(5) ?
C1 C2 C3 C4 . . . . -0.1(5) ?
Cl1 C2 C3 C4 . . . . -179.0(3) ?
C2 C3 C4 C5 . . . . -1.8(5) ?
C3 C4 C5 C6 . . . . 2.2(5) ?
C3 C4 C5 Cl2 . . . . -177.5(3) ?
C2 C1 C6 C5 . . . . -1.4(5) ?
N1 C1 C6 C5 . . . . 177.6(3) ?
C4 C5 C6 C1 . . . . -0.6(5) ?
Cl2 C5 C6 C1 . . . . 179.1(3) ?
O1 C7 C8 C9 . . . . 177.7(3) ?
C12 C7 C8 C9 . . . . -5.5(5) ?
O1 C7 C8 N2 . . . . -1.0(5) ?
C12 C7 C8 N2 . . . . 175.8(3) ?
C7 C8 C9 C10 . . . . 1.3(5) ?
N2 C8 C9 C10 . . . . -179.9(3) ?
C8 C9 C10 C11 . . . . 4.1(5) ?
C8 C9 C10 N3 . . . . -176.6(3) ?
C9 C10 C11 C12 . . . . -4.6(5) ?
N3 C10 C11 C12 . . . . 176.1(3) ?
C10 C11 C12 C7 . . . . -0.2(5) ?
C10 C11 C12 N4 . . . . 179.5(3) ?
O1 C7 C12 C11 . . . . -178.2(3) ?
C8 C7 C12 C11 . . . . 5.0(5) ?
O1 C7 C12 N4 . . . . 2.1(5) ?
C8 C7 C12 N4 . . . . -174.8(3) ?
C9 C8 N2 O3 . . . . 17.5(4) ?
C7 C8 N2 O3 . . . . -163.7(3) ?
C9 C8 N2 O2 . . . . -161.8(3) ?
C7 C8 N2 O2 . . . . 17.0(5) ?
C9 C10 N3 O4 . . . . -13.3(5) ?
C11 C10 N3 O4 . . . . 166.0(3) ?
C9 C10 N3 O5 . . . . 165.5(3) ?
C11 C10 N3 O5 . . . . -15.2(5) ?
C11 C12 N4 O7 . . . . 138.9(3) ?
C7 C12 N4 O7 . . . . -41.3(4) ?
C11 C12 N4 O6 . . . . -39.8(4) ?
C7 C12 N4 O6 . . . . 140.0(3) ?
